data_4024374
loop_
_publ_author_name
'Paromita Debroy'
'Sergey V. Lindeman'
'Rajendra Rathore'

_publ_section_title
;
A Versatile Synthesis of Electroactive Stilbenoprismands for Effective
Binding of Metal Cations
;
_journal_name_full 'Journal of Organic Chemistry'
_journal_page_first 2080
_journal_page_last 2087
_journal_paper_doi 10.1021/jo802579f
_journal_volume 74
_journal_year 2009
_chemical_formula_sum 'C46 H34 O2'
_chemical_formula_weight 618.73
_chemical_name_systematic
; 
 ? 
;
_space_group_IT_number 14
_symmetry_cell_setting monoclinic
_symmetry_space_group_name_Hall '-P 2ybc'
_symmetry_space_group_name_H-M 'P 1 21/c 1'
_atom_sites_solution_hydrogens difmap
_atom_sites_solution_primary direct
_atom_sites_solution_secondary difmap
_audit_creation_method SHELXL-97
_cell_angle_alpha 90.00
_cell_angle_beta 106.5060(10)
_cell_angle_gamma 90.00
_cell_formula_units_Z 4
_cell_length_a 15.6346(2)
_cell_length_b 9.39620(10)
_cell_length_c 23.8279(3)
_cell_measurement_reflns_used 8832
_cell_measurement_temperature 160(2)
_cell_measurement_theta_max 61
_cell_measurement_theta_min 3
_cell_volume 3356.20(7)
_computing_cell_refinement 'SAINT v7.23A (Bruker, 2005)'
_computing_data_collection 'APEX2 v2.0-2 (Bruker, 2005)'
_computing_data_reduction 'SADABS-2004/1 (Bruker, 2005)'
_computing_molecular_graphics 'XP v5.1 (Bruker, 1998)'
_computing_publication_material 'XCIF v6.12 (Bruker, 2001)'
_computing_structure_refinement 'SHELXL-97 v.97-2 (Sheldrick, 1993-1997)'
_computing_structure_solution 'XS/SHELXTL v6.12 (Bruker, 2001)'
_diffrn_ambient_temperature 160(2)
_diffrn_measured_fraction_theta_full 0.982
_diffrn_measured_fraction_theta_max 0.972
_diffrn_measurement_device_type 'Bruker APEX2 CCD detector'
_diffrn_measurement_method '\w scans'
_diffrn_radiation_monochromator graphite
_diffrn_radiation_source 'fine-focus sealed tube'
_diffrn_radiation_type CuK\a
_diffrn_radiation_wavelength 1.54178
_diffrn_reflns_av_R_equivalents 0.0174
_diffrn_reflns_av_sigmaI/netI 0.0103
_diffrn_reflns_limit_h_max 15
_diffrn_reflns_limit_h_min -17
_diffrn_reflns_limit_k_max 10
_diffrn_reflns_limit_k_min 0
_diffrn_reflns_limit_l_max 26
_diffrn_reflns_limit_l_min 0
_diffrn_reflns_number 27856
_diffrn_reflns_theta_full 66.25
_diffrn_reflns_theta_max 62.65
_diffrn_reflns_theta_min 2.95
_exptl_absorpt_coefficient_mu 0.568
_exptl_absorpt_correction_T_max 0.8949
_exptl_absorpt_correction_T_min 0.7644
_exptl_absorpt_correction_type multi-scan
_exptl_absorpt_process_details
;
 SADABS. Program for empirical absorption correction of
 area-detector data. University of Goetingen. Germany. 
 Sheldrick, G. M. 1996
;
_exptl_crystal_colour colorless
_exptl_crystal_density_diffrn 1.225
_exptl_crystal_density_method 'not measured'
_exptl_crystal_description block
_exptl_crystal_F_000 1304
_exptl_crystal_size_max 0.50
_exptl_crystal_size_mid 0.30
_exptl_crystal_size_min 0.20
_refine_diff_density_max 0.175
_refine_diff_density_min -0.125
_refine_diff_density_rms 0.027
_refine_ls_extinction_coef 0.00096(9)
_refine_ls_extinction_expression Fc^*^=kFc[1+0.001xFc^2^\l^3^/sin(2\q)]^-1/4^
_refine_ls_extinction_method SHELXL
_refine_ls_goodness_of_fit_ref 0.947
_refine_ls_hydrogen_treatment mixed
_refine_ls_matrix_type full
_refine_ls_number_parameters 565
_refine_ls_number_reflns 5030
_refine_ls_number_restraints 0
_refine_ls_restrained_S_all 0.947
_refine_ls_R_factor_all 0.0326
_refine_ls_R_factor_gt 0.0306
_refine_ls_shift/su_max 0.002
_refine_ls_shift/su_mean 0.000
_refine_ls_structure_factor_coef Fsqd
_refine_ls_weighting_details 'calc w=1/[\s^2^(Fo^2^)+(0.0506P)^2^+0.9720P] where P=(Fo^2^+2Fc^2^)/3'
_refine_ls_weighting_scheme calc
_refine_ls_wR_factor_gt 0.0824
_refine_ls_wR_factor_ref 0.0841
_reflns_number_gt 4707
_reflns_number_total 5030
_reflns_threshold_expression >2sigma(I)
_cod_data_source_file jo802579f_si_006.cif
_cod_data_source_block raj5v
_cod_original_sg_symbol_H-M 'P 21/c'
_cod_database_code 4024374

loop_
_symmetry_equiv_pos_as_xyz
'x, y, z'
'-x, y+1/2, -z+1/2'
'-x, -y, -z'
'x, -y-1/2, z-1/2'

loop_
_atom_site_label
_atom_site_type_symbol
_atom_site_fract_x
_atom_site_fract_y
_atom_site_fract_z
_atom_site_U_iso_or_equiv
_atom_site_adp_type
_atom_site_occupancy
_atom_site_symmetry_multiplicity
_atom_site_calc_flag
_atom_site_refinement_flags
_atom_site_disorder_assembly
_atom_site_disorder_group
O1 O 0.33651(7) 0.88000(14) 0.47310(4) 0.0644(3) Uani 1 1 d . . .
O2 O 0.15297(6) 0.66044(11) 0.15553(4) 0.0480(3) Uani 1 1 d . . .
C10 C -0.02535(8) 0.73682(12) 0.37089(5) 0.0302(3) Uani 1 1 d . . .
C11 C -0.39039(8) 0.63906(13) 0.43709(5) 0.0308(3) Uani 1 1 d . . .
C12 C -0.40940(10) 0.76850(14) 0.40818(6) 0.0415(3) Uani 1 1 d . . .
C13 C -0.44754(9) 0.77378(14) 0.34801(6) 0.0413(3) Uani 1 1 d . . .
C14 C -0.46504(8) 0.65003(12) 0.31500(5) 0.0303(3) Uani 1 1 d . . .
C15 C -0.44837(8) 0.52101(14) 0.34406(5) 0.0355(3) Uani 1 1 d . . .
C16 C -0.41272(8) 0.51559(14) 0.40451(5) 0.0360(3) Uani 1 1 d . . .
C20 C -0.05839(8) 0.71386(12) 0.31228(5) 0.0299(3) Uani 1 1 d . . .
C21 C -0.34492(8) 0.63399(12) 0.50153(5) 0.0314(3) Uani 1 1 d . . .
C22 C -0.25306(8) 0.66082(13) 0.52392(5) 0.0332(3) Uani 1 1 d . . .
C23 C -0.21570(9) 0.66342(16) 0.58460(5) 0.0424(3) Uani 1 1 d . . .
C24 C -0.26618(9) 0.63542(15) 0.62253(5) 0.0417(3) Uani 1 1 d . . .
C25 C -0.35538(9) 0.60449(15) 0.60042(5) 0.0403(3) Uani 1 1 d . . .
C26 C -0.39428(9) 0.60594(15) 0.54058(5) 0.0388(3) Uani 1 1 d . . .
C31 C -0.50028(8) 0.65346(12) 0.24964(5) 0.0301(3) Uani 1 1 d . . .
C32 C -0.44243(8) 0.65396(12) 0.21372(5) 0.0301(3) Uani 1 1 d . . .
C33 C -0.47986(8) 0.64711(13) 0.15308(5) 0.0335(3) Uani 1 1 d . . .
C34 C -0.57117(8) 0.64314(13) 0.12787(5) 0.0366(3) Uani 1 1 d . . .
C35 C -0.62754(9) 0.64591(14) 0.16307(6) 0.0407(3) Uani 1 1 d . . .
C36 C -0.59198(9) 0.65057(14) 0.22346(6) 0.0380(3) Uani 1 1 d . . .
C41 C -0.19379(8) 0.68188(14) 0.48513(5) 0.0329(3) Uani 1 1 d . . .
C42 C -0.13553(8) 0.79674(15) 0.49218(5) 0.0377(3) Uani 1 1 d . . .
C43 C -0.07996(8) 0.81285(14) 0.45630(5) 0.0358(3) Uani 1 1 d . . .
C44 C -0.08173(8) 0.71670(13) 0.41150(5) 0.0305(3) Uani 1 1 d . . .
C45 C -0.13784(8) 0.59908(13) 0.40607(5) 0.0323(3) Uani 1 1 d . . .
C46 C -0.19267(8) 0.58221(14) 0.44193(5) 0.0333(3) Uani 1 1 d . . .
C51 C -0.34360(8) 0.66667(13) 0.23836(5) 0.0300(3) Uani 1 1 d . . .
C52 C -0.30644(8) 0.78699(13) 0.27054(5) 0.0315(3) Uani 1 1 d . . .
C53 C -0.21518(8) 0.80166(13) 0.29352(5) 0.0304(3) Uani 1 1 d . . .
C54 C -0.15660(8) 0.69745(13) 0.28471(5) 0.0296(3) Uani 1 1 d . . .
C55 C -0.19328(8) 0.57945(14) 0.25059(5) 0.0332(3) Uani 1 1 d . . .
C56 C -0.28501(8) 0.56368(13) 0.22848(5) 0.0329(3) Uani 1 1 d . . .
C61 C 0.06850(8) 0.78123(13) 0.39853(5) 0.0301(3) Uani 1 1 d . . .
C62 C 0.12240(8) 0.70670(15) 0.44625(5) 0.0382(3) Uani 1 1 d . A .
C63 C 0.21084(9) 0.74163(17) 0.46977(6) 0.0450(3) Uani 1 1 d . . .
C64 C 0.24774(9) 0.85402(16) 0.44678(5) 0.0420(3) Uani 1 1 d . A .
C65 C 0.19481(9) 0.93289(15) 0.40079(5) 0.0380(3) Uani 1 1 d . . .
C66 C 0.10597(8) 0.89627(14) 0.37720(5) 0.0334(3) Uani 1 1 d . A .
C67 C 0.38004(12) 0.9697(3) 0.44315(7) 0.0692(8) Uani 0.895(5) 1 d P A 1
H67A H 0.4440 0.9718 0.4636 0.104 Uiso 0.895(5) 1 calc PR A 1
H67B H 0.3555 1.0660 0.4416 0.104 Uiso 0.895(5) 1 calc PR A 1
H67C H 0.3712 0.9340 0.4033 0.104 Uiso 0.895(5) 1 calc PR A 1
C67A C 0.4015(14) 0.820(2) 0.4504(9) 0.085(7) Uiso 0.105(5) 1 d P A 2
H67D H 0.4583 0.8698 0.4666 0.127 Uiso 0.105(5) 1 calc PR A 2
H67E H 0.3831 0.8300 0.4076 0.127 Uiso 0.105(5) 1 calc PR A 2
H67F H 0.4087 0.7193 0.4608 0.127 Uiso 0.105(5) 1 calc PR A 2
C71 C -0.00111(8) 0.70562(13) 0.27177(5) 0.0301(3) Uani 1 1 d . . .
C72 C 0.08170(8) 0.63729(14) 0.28704(5) 0.0348(3) Uani 1 1 d . . .
C73 C 0.13188(9) 0.62620(15) 0.24808(5) 0.0393(3) Uani 1 1 d . . .
C74 C 0.10034(8) 0.68212(14) 0.19198(5) 0.0351(3) Uani 1 1 d . . .
C75 C 0.01999(9) 0.75349(15) 0.17621(5) 0.0377(3) Uani 1 1 d . . .
C76 C -0.03007(9) 0.76354(14) 0.21594(5) 0.0363(3) Uani 1 1 d . . .
C77 C 0.11461(11) 0.68935(18) 0.09501(6) 0.0456(3) Uani 1 1 d . . .
H12 H -0.3942(10) 0.8583(17) 0.4302(7) 0.052(4) Uiso 1 1 d . . .
H13 H -0.4611(10) 0.8677(17) 0.3284(7) 0.052(4) Uiso 1 1 d . . .
H15 H -0.4609(9) 0.4346(16) 0.3219(6) 0.042(4) Uiso 1 1 d . . .
H16 H -0.4016(9) 0.4235(16) 0.4241(6) 0.042(4) Uiso 1 1 d . . .
H23 H -0.1514(11) 0.6815(16) 0.5999(6) 0.050(4) Uiso 1 1 d . . .
H24 H -0.2368(9) 0.6365(15) 0.6647(7) 0.046(4) Uiso 1 1 d . . .
H25 H -0.3892(9) 0.5806(15) 0.6272(6) 0.046(4) Uiso 1 1 d . . .
H26 H -0.4585(10) 0.5892(16) 0.5252(6) 0.046(4) Uiso 1 1 d . . .
H33 H -0.4386(9) 0.6469(14) 0.1281(6) 0.037(3) Uiso 1 1 d . . .
H34 H -0.5958(9) 0.6400(14) 0.0839(6) 0.041(4) Uiso 1 1 d . . .
H35 H -0.6930(11) 0.6428(15) 0.1456(6) 0.048(4) Uiso 1 1 d . . .
H36 H -0.6334(10) 0.6495(15) 0.2490(7) 0.050(4) Uiso 1 1 d . . .
H42 H -0.1351(9) 0.8696(16) 0.5223(6) 0.047(4) Uiso 1 1 d . . .
H43 H -0.0409(9) 0.8972(15) 0.4612(6) 0.040(3) Uiso 1 1 d . . .
H45 H -0.1377(8) 0.5279(14) 0.3755(6) 0.035(3) Uiso 1 1 d . . .
H46 H -0.2318(9) 0.4986(15) 0.4360(5) 0.037(3) Uiso 1 1 d . . .
H52 H -0.3478(9) 0.8610(14) 0.2762(5) 0.033(3) Uiso 1 1 d . . .
H53 H -0.1908(8) 0.8861(14) 0.3169(5) 0.032(3) Uiso 1 1 d . . .
H55 H -0.1523(9) 0.5068(14) 0.2440(5) 0.035(3) Uiso 1 1 d . . .
H56 H -0.3090(8) 0.4769(14) 0.2058(6) 0.035(3) Uiso 1 1 d . . .
H62 H 0.0970(9) 0.6251(16) 0.4618(6) 0.047(4) Uiso 1 1 d . . .
H63 H 0.2504(10) 0.6858(16) 0.5015(7) 0.054(4) Uiso 1 1 d . . .
H65 H 0.2188(9) 1.0128(16) 0.3857(6) 0.045(4) Uiso 1 1 d . . .
H66 H 0.0685(9) 0.9535(14) 0.3445(6) 0.038(3) Uiso 1 1 d . . .
H72 H 0.1034(9) 0.5941(15) 0.3259(6) 0.039(3) Uiso 1 1 d . . .
H73 H 0.1911(10) 0.5768(17) 0.2594(6) 0.052(4) Uiso 1 1 d . . .
H75 H -0.0036(10) 0.7973(16) 0.1369(7) 0.047(4) Uiso 1 1 d . . .
H76 H -0.0876(10) 0.8140(15) 0.2043(6) 0.043(4) Uiso 1 1 d . . .
H77A H 0.0556(12) 0.6415(17) 0.0806(7) 0.055(4) Uiso 1 1 d . . .
H77B H 0.1571(11) 0.6521(16) 0.0751(7) 0.055(4) Uiso 1 1 d . . .
H77C H 0.1051(11) 0.793(2) 0.0877(7) 0.065(5) Uiso 1 1 d . . .

loop_
_atom_site_aniso_label
_atom_site_aniso_U_11
_atom_site_aniso_U_22
_atom_site_aniso_U_33
_atom_site_aniso_U_23
_atom_site_aniso_U_13
_atom_site_aniso_U_12
O1 0.0373(6) 0.1101(9) 0.0399(5) 0.0080(6) 0.0013(4) -0.0252(6)
O2 0.0391(5) 0.0786(7) 0.0319(5) 0.0022(4) 0.0194(4) 0.0097(5)
C10 0.0288(7) 0.0359(6) 0.0276(6) 0.0030(5) 0.0110(5) 0.0020(5)
C11 0.0279(6) 0.0392(7) 0.0280(6) -0.0022(5) 0.0122(5) -0.0038(5)
C12 0.0561(9) 0.0368(7) 0.0321(7) -0.0054(6) 0.0135(6) -0.0016(6)
C13 0.0562(9) 0.0353(7) 0.0324(7) 0.0014(6) 0.0125(6) 0.0035(6)
C14 0.0254(6) 0.0380(7) 0.0290(6) -0.0004(5) 0.0100(5) -0.0017(5)
C15 0.0388(7) 0.0353(7) 0.0308(6) -0.0047(5) 0.0071(5) -0.0055(5)
C16 0.0398(7) 0.0353(7) 0.0316(6) 0.0019(5) 0.0082(5) -0.0031(5)
C20 0.0288(7) 0.0357(6) 0.0267(6) 0.0030(5) 0.0103(5) 0.0021(5)
C21 0.0349(7) 0.0341(6) 0.0276(6) -0.0023(5) 0.0125(5) -0.0028(5)
C22 0.0326(7) 0.0427(7) 0.0266(6) 0.0013(5) 0.0122(5) 0.0010(5)
C23 0.0327(8) 0.0671(9) 0.0282(6) 0.0010(6) 0.0102(5) -0.0014(6)
C24 0.0417(8) 0.0610(9) 0.0244(6) 0.0008(6) 0.0125(6) -0.0001(6)
C25 0.0446(8) 0.0509(8) 0.0319(7) -0.0029(6) 0.0216(6) -0.0080(6)
C26 0.0360(8) 0.0502(8) 0.0333(7) -0.0069(6) 0.0152(6) -0.0105(6)
C31 0.0290(7) 0.0306(6) 0.0300(6) 0.0003(5) 0.0071(5) -0.0011(5)
C32 0.0303(7) 0.0310(6) 0.0276(6) 0.0005(5) 0.0059(5) 0.0002(5)
C33 0.0366(7) 0.0353(7) 0.0280(6) 0.0005(5) 0.0082(5) -0.0003(5)
C34 0.0394(8) 0.0348(7) 0.0292(7) 0.0008(5) -0.0006(5) -0.0013(5)
C35 0.0299(8) 0.0460(8) 0.0404(7) 0.0008(6) 0.0006(6) -0.0022(6)
C36 0.0319(7) 0.0441(7) 0.0380(7) -0.0003(6) 0.0098(6) -0.0028(5)
C41 0.0276(6) 0.0487(7) 0.0228(6) 0.0047(5) 0.0078(5) 0.0021(5)
C42 0.0365(7) 0.0507(8) 0.0275(6) -0.0065(6) 0.0116(5) -0.0031(6)
C43 0.0334(7) 0.0459(7) 0.0293(6) -0.0027(5) 0.0107(5) -0.0063(6)
C44 0.0263(6) 0.0421(7) 0.0235(6) 0.0042(5) 0.0075(5) 0.0028(5)
C45 0.0337(7) 0.0394(7) 0.0253(6) 0.0012(5) 0.0107(5) 0.0020(5)
C46 0.0323(7) 0.0404(7) 0.0281(6) 0.0036(5) 0.0101(5) -0.0013(5)
C51 0.0302(7) 0.0385(7) 0.0217(5) 0.0023(5) 0.0082(5) 0.0008(5)
C52 0.0301(7) 0.0379(7) 0.0273(6) 0.0001(5) 0.0094(5) 0.0041(5)
C53 0.0311(7) 0.0365(7) 0.0241(6) -0.0008(5) 0.0086(5) -0.0008(5)
C54 0.0295(7) 0.0399(6) 0.0208(5) 0.0030(5) 0.0094(5) 0.0013(5)
C55 0.0330(7) 0.0401(7) 0.0282(6) -0.0009(5) 0.0113(5) 0.0057(5)
C56 0.0347(7) 0.0377(7) 0.0264(6) -0.0033(5) 0.0088(5) -0.0009(5)
C61 0.0289(6) 0.0405(7) 0.0232(6) -0.0010(5) 0.0109(5) 0.0008(5)
C62 0.0344(7) 0.0499(8) 0.0304(6) 0.0081(6) 0.0093(5) -0.0042(6)
C63 0.0344(8) 0.0661(9) 0.0313(7) 0.0125(6) 0.0040(6) -0.0027(6)
C64 0.0319(7) 0.0658(9) 0.0271(6) -0.0034(6) 0.0066(5) -0.0105(6)
C65 0.0402(8) 0.0459(8) 0.0299(6) -0.0015(6) 0.0135(6) -0.0109(6)
C66 0.0348(7) 0.0393(7) 0.0273(6) 0.0015(5) 0.0109(5) 0.0009(5)
C67 0.0444(11) 0.1152(19) 0.0443(10) 0.0082(10) 0.0064(8) -0.0334(11)
C71 0.0287(7) 0.0363(6) 0.0261(6) -0.0001(5) 0.0093(5) 0.0004(5)
C72 0.0353(7) 0.0439(7) 0.0259(6) 0.0034(5) 0.0099(5) 0.0072(5)
C73 0.0337(8) 0.0521(8) 0.0335(7) 0.0011(6) 0.0118(5) 0.0108(6)
C74 0.0309(7) 0.0471(7) 0.0308(6) -0.0025(5) 0.0143(5) 0.0001(5)
C75 0.0359(7) 0.0518(8) 0.0270(6) 0.0064(6) 0.0115(5) 0.0048(6)
C76 0.0303(7) 0.0506(8) 0.0292(6) 0.0047(5) 0.0105(5) 0.0079(6)
C77 0.0501(9) 0.0598(10) 0.0323(7) -0.0006(6) 0.0202(6) 0.0032(7)

loop_
_atom_type_symbol
_atom_type_description
_atom_type_scat_dispersion_real
_atom_type_scat_dispersion_imag
_atom_type_scat_source
C C 0.0181 0.0091 'International Tables Vol C Tables 4.2.6.8 and 6.1.1.4'
H H 0.0000 0.0000 'International Tables Vol C Tables 4.2.6.8 and 6.1.1.4'
O O 0.0492 0.0322 'International Tables Vol C Tables 4.2.6.8 and 6.1.1.4'

loop_
_geom_angle_atom_site_label_1
_geom_angle_atom_site_label_2
_geom_angle_atom_site_label_3
_geom_angle
_geom_angle_site_symmetry_1
_geom_angle_site_symmetry_3
_geom_angle_publ_flag
C64 O1 C67 116.69(12) . . ?
C64 O1 C67A 120.2(9) . . ?
C67 O1 C67A 62.1(9) . . ?
C74 O2 C77 117.26(10) . . ?
C20 C10 C61 122.53(10) . . ?
C20 C10 C44 121.49(11) . . ?
C61 C10 C44 115.98(9) . . ?
C16 C11 C12 118.16(11) . . ?
C16 C11 C21 121.24(11) . . ?
C12 C11 C21 120.59(11) . . ?
C11 C12 C13 120.82(12) . . ?
C11 C12 H12 120.0(9) . . ?
C13 C12 H12 119.1(9) . . ?
C14 C13 C12 120.89(12) . . ?
C14 C13 H13 119.7(9) . . ?
C12 C13 H13 119.4(9) . . ?
C15 C14 C13 118.17(11) . . ?
C15 C14 C31 120.04(10) . . ?
C13 C14 C31 121.79(11) . . ?
C14 C15 C16 120.91(11) . . ?
C14 C15 H15 119.1(8) . . ?
C16 C15 H15 120.0(8) . . ?
C11 C16 C15 120.89(12) . . ?
C11 C16 H16 119.6(8) . . ?
C15 C16 H16 119.5(8) . . ?
C10 C20 C71 123.27(11) . . ?
C10 C20 C54 120.64(10) . . ?
C71 C20 C54 116.08(9) . . ?
C26 C21 C22 118.74(11) . . ?
C26 C21 C11 119.95(11) . . ?
C22 C21 C11 121.29(10) . . ?
C23 C22 C21 118.53(11) . . ?
C23 C22 C41 119.12(11) . . ?
C21 C22 C41 122.32(10) . . ?
C24 C23 C22 121.61(13) . . ?
C24 C23 H23 120.3(9) . . ?
C22 C23 H23 118.0(9) . . ?
C25 C24 C23 119.66(12) . . ?
C25 C24 H24 121.6(8) . . ?
C23 C24 H24 118.7(8) . . ?
C24 C25 C26 119.64(12) . . ?
C24 C25 H25 118.9(8) . . ?
C26 C25 H25 121.5(8) . . ?
C25 C26 C21 121.75(13) . . ?
C25 C26 H26 119.2(8) . . ?
C21 C26 H26 119.0(8) . . ?
C36 C31 C32 118.97(11) . . ?
C36 C31 C14 119.58(11) . . ?
C32 C31 C14 121.40(10) . . ?
C33 C32 C31 118.34(11) . . ?
C33 C32 C51 119.50(10) . . ?
C31 C32 C51 122.13(10) . . ?
C34 C33 C32 121.83(11) . . ?
C34 C33 H33 120.3(8) . . ?
C32 C33 H33 117.8(8) . . ?
C35 C34 C33 119.64(11) . . ?
C35 C34 H34 120.8(8) . . ?
C33 C34 H34 119.6(8) . . ?
C34 C35 C36 119.62(12) . . ?
C34 C35 H35 120.4(8) . . ?
C36 C35 H35 120.0(8) . . ?
C35 C36 C31 121.57(12) . . ?
C35 C36 H36 119.2(9) . . ?
C31 C36 H36 119.2(9) . . ?
C42 C41 C46 117.69(11) . . ?
C42 C41 C22 121.81(11) . . ?
C46 C41 C22 120.44(11) . . ?
C43 C42 C41 120.84(12) . . ?
C43 C42 H42 119.6(8) . . ?
C41 C42 H42 119.6(8) . . ?
C42 C43 C44 121.41(12) . . ?
C42 C43 H43 119.3(8) . . ?
C44 C43 H43 119.2(8) . . ?
C43 C44 C45 117.42(11) . . ?
C43 C44 C10 121.82(11) . . ?
C45 C44 C10 120.76(10) . . ?
C46 C45 C44 121.24(11) . . ?
C46 C45 H45 120.6(7) . . ?
C44 C45 H45 118.2(7) . . ?
C45 C46 C41 121.30(12) . . ?
C45 C46 H46 118.4(7) . . ?
C41 C46 H46 120.3(7) . . ?
C52 C51 C56 117.56(11) . . ?
C52 C51 C32 120.19(10) . . ?
C56 C51 C32 122.19(11) . . ?
C53 C52 C51 121.31(11) . . ?
C53 C52 H52 121.3(7) . . ?
C51 C52 H52 117.4(7) . . ?
C52 C53 C54 121.17(11) . . ?
C52 C53 H53 119.8(7) . . ?
C54 C53 H53 119.1(7) . . ?
C53 C54 C55 117.74(11) . . ?
C53 C54 C20 119.76(11) . . ?
C55 C54 C20 122.49(11) . . ?
C56 C55 C54 120.94(11) . . ?
C56 C55 H55 121.2(8) . . ?
C54 C55 H55 117.9(8) . . ?
C55 C56 C51 121.21(11) . . ?
C55 C56 H56 119.0(7) . . ?
C51 C56 H56 119.8(7) . . ?
C66 C61 C62 117.87(11) . . ?
C66 C61 C10 121.38(11) . . ?
C62 C61 C10 120.74(11) . . ?
C63 C62 C61 121.08(12) . . ?
C63 C62 H62 119.9(8) . . ?
C61 C62 H62 118.9(8) . . ?
C62 C63 C64 120.19(13) . . ?
C62 C63 H63 121.8(9) . . ?
C64 C63 H63 118.0(9) . . ?
O1 C64 C65 124.43(12) . . ?
O1 C64 C63 115.76(12) . . ?
C65 C64 C63 119.81(12) . . ?
C64 C65 C66 119.52(12) . . ?
C64 C65 H65 120.6(9) . . ?
C66 C65 H65 119.9(8) . . ?
C65 C66 C61 121.45(12) . . ?
C65 C66 H66 119.1(8) . . ?
C61 C66 H66 119.5(8) . . ?
O1 C67 H67A 109.5 . . ?
O1 C67 H67B 109.5 . . ?
O1 C67 H67C 109.5 . . ?
O1 C67A H67D 109.5 . . ?
O1 C67A H67E 109.5 . . ?
H67D C67A H67E 109.5 . . ?
O1 C67A H67F 109.5 . . ?
H67D C67A H67F 109.5 . . ?
H67E C67A H67F 109.5 . . ?
C76 C71 C72 117.08(10) . . ?
C76 C71 C20 120.44(11) . . ?
C72 C71 C20 122.46(10) . . ?
C73 C72 C71 121.43(11) . . ?
C73 C72 H72 119.6(8) . . ?
C71 C72 H72 118.9(8) . . ?
C72 C73 C74 120.31(12) . . ?
C72 C73 H73 120.9(8) . . ?
C74 C73 H73 118.8(8) . . ?
O2 C74 C75 124.35(11) . . ?
O2 C74 C73 116.13(11) . . ?
C75 C74 C73 119.52(11) . . ?
C74 C75 C76 119.50(11) . . ?
C74 C75 H75 121.6(8) . . ?
C76 C75 H75 118.9(8) . . ?
C71 C76 C75 122.10(12) . . ?
C71 C76 H76 118.7(8) . . ?
C75 C76 H76 119.2(8) . . ?
O2 C77 H77A 110.2(9) . . ?
O2 C77 H77B 105.9(9) . . ?
H77A C77 H77B 111.1(13) . . ?
O2 C77 H77C 111.4(10) . . ?
H77A C77 H77C 107.7(13) . . ?
H77B C77 H77C 110.6(13) . . ?

loop_
_geom_bond_atom_site_label_1
_geom_bond_atom_site_label_2
_geom_bond_distance
_geom_bond_site_symmetry_2
_geom_bond_publ_flag
O1 C64 1.3727(16) . ?
O1 C67 1.399(2) . ?
O1 C67A 1.40(2) . ?
O2 C74 1.3707(14) . ?
O2 C77 1.4218(16) . ?
C10 C20 1.3615(16) . ?
C10 C61 1.4872(17) . ?
C10 C44 1.4946(15) . ?
C11 C16 1.3843(17) . ?
C11 C12 1.3877(18) . ?
C11 C21 1.4984(16) . ?
C12 C13 1.3886(19) . ?
C12 H12 0.987(16) . ?
C13 C14 1.3868(18) . ?
C13 H13 0.993(16) . ?
C14 C15 1.3836(17) . ?
C14 C31 1.4974(16) . ?
C15 C16 1.3900(17) . ?
C15 H15 0.958(15) . ?
C16 H16 0.975(15) . ?
C20 C71 1.4938(15) . ?
C20 C54 1.4966(17) . ?
C21 C26 1.3924(17) . ?
C21 C22 1.4055(17) . ?
C22 C23 1.3974(17) . ?
C22 C41 1.4964(16) . ?
C23 C24 1.3835(18) . ?
C23 H23 0.982(16) . ?
C24 C25 1.3745(19) . ?
C24 H24 0.979(15) . ?
C25 C26 1.3821(18) . ?
C25 H25 0.964(15) . ?
C26 H26 0.979(15) . ?
C31 C36 1.3917(18) . ?
C31 C32 1.4109(16) . ?
C32 C33 1.3979(16) . ?
C32 C51 1.4937(17) . ?
C33 C34 1.3831(18) . ?
C33 H33 0.996(14) . ?
C34 C35 1.3788(19) . ?
C34 H34 1.009(14) . ?
C35 C36 1.3881(18) . ?
C35 H35 0.990(16) . ?
C36 H36 1.007(15) . ?
C41 C42 1.3912(18) . ?
C41 C46 1.3955(18) . ?
C42 C43 1.3896(17) . ?
C42 H42 0.990(15) . ?
C43 C44 1.3926(17) . ?
C43 H43 0.986(15) . ?
C44 C45 1.3940(18) . ?
C45 C46 1.3806(16) . ?
C45 H45 0.989(14) . ?
C46 H46 0.982(14) . ?
C51 C52 1.3967(17) . ?
C51 C56 1.3976(17) . ?
C52 C53 1.3824(17) . ?
C52 H52 0.984(13) . ?
C53 C54 1.3967(17) . ?
C53 H53 0.982(13) . ?
C54 C55 1.3979(17) . ?
C55 C56 1.3882(18) . ?
C55 H55 0.979(13) . ?
C56 H56 0.992(14) . ?
C61 C66 1.3925(17) . ?
C61 C62 1.3961(17) . ?
C62 C63 1.3760(19) . ?
C62 H62 0.983(15) . ?
C63 C64 1.388(2) . ?
C63 H63 0.982(16) . ?
C64 C65 1.3855(19) . ?
C65 C66 1.3857(18) . ?
C65 H65 0.954(15) . ?
C66 H66 0.990(14) . ?
C67 H67A 0.9800 . ?
C67 H67B 0.9800 . ?
C67 H67C 0.9800 . ?
C67A H67D 0.9800 . ?
C67A H67E 0.9800 . ?
C67A H67F 0.9800 . ?
C71 C76 1.3888(17) . ?
C71 C72 1.3977(17) . ?
C72 C73 1.3791(17) . ?
C72 H72 0.979(14) . ?
C73 C74 1.3898(18) . ?
C73 H73 1.002(16) . ?
C74 C75 1.3787(18) . ?
C75 C76 1.3923(17) . ?
C75 H75 0.993(15) . ?
C76 H76 0.984(15) . ?
C77 H77A 0.995(17) . ?
C77 H77B 0.984(16) . ?
C77 H77C 0.993(19) . ?
